data_4340331
loop_
_publ_author_name
'Mondal, Prasenjit'
'Agarwala, Hemlata'
'Jana, Rahul Dev'
'Plebst, Sebastian'
'Grupp, Anita'
'Ehret, Fabian'
'Mobin, Shaikh M.'
'Kaim, Wolfgang'
'Lahiri, Goutam Kumar'

_publ_section_title
;
 Sensitivity of a Strained C-C Single Bond to Charge Transfer: Redox
 Activity in Mononuclear and Dinuclear Ruthenium Complexes of
 Bis(arylimino)acenaphthene (BIAN) Ligands.
;
_journal_issue 14
_journal_name_full 'Inorganic chemistry'
_journal_page_first 7389
_journal_page_last 7403
_journal_paper_doi 10.1021/ic500730m
_journal_volume 53
_journal_year 2014
_chemical_formula_sum 'C36 H34 N2 O4 Ru'
_chemical_formula_weight 659.72
_chemical_name_systematic
;
 ?
;
_space_group_IT_number 2
_symmetry_cell_setting triclinic
_symmetry_space_group_name_Hall '-P 1'
_symmetry_space_group_name_H-M 'P -1'
_atom_sites_solution_hydrogens geom
_atom_sites_solution_primary direct
_atom_sites_solution_secondary difmap
_audit_creation_method SHELXL-97
_cell_angle_alpha 73.342(5)
_cell_angle_beta 89.530(4)
_cell_angle_gamma 88.403(4)
_cell_formula_units_Z 4
_cell_length_a 11.9357(6)
_cell_length_b 14.0574(8)
_cell_length_c 20.2303(11)
_cell_measurement_reflns_used 9140
_cell_measurement_temperature 150(2)
_cell_measurement_theta_max 32.3997
_cell_measurement_theta_min 3.0201
_cell_volume 3250.6(3)
_computing_cell_refinement 'CrysAlis RED, Oxford Diffraction Ltd.,'
_computing_data_collection 'CrysAlis CCD, Oxford Diffraction Ltd.,'
_computing_data_reduction 'CrysAlis RED, Oxford Diffraction Ltd.,'
_computing_molecular_graphics Ortep3
_computing_publication_material Shelx97
_computing_structure_refinement 'SHELXL-97 (Sheldrick, 1997)'
_computing_structure_solution 'SHELXS-97 (Sheldrick, 1997)'
_diffrn_ambient_temperature 150(2)
_diffrn_detector_area_resol_mean 15.9948
_diffrn_measured_fraction_theta_full 0.998
_diffrn_measured_fraction_theta_max 0.998
_diffrn_measurement_device_type 'OXFORD DIFFRACTION SUPER NOVA'
_diffrn_measurement_method \w/q-scan
_diffrn_radiation_monochromator graphite
_diffrn_radiation_source 'Micro-Focus (Mo) X-ray Source'
_diffrn_radiation_type MoK\a
_diffrn_radiation_wavelength 0.71073
_diffrn_reflns_av_R_equivalents 0.0379
_diffrn_reflns_av_sigmaI/netI 0.0488
_diffrn_reflns_limit_h_max 12
_diffrn_reflns_limit_h_min -14
_diffrn_reflns_limit_k_max 16
_diffrn_reflns_limit_k_min -16
_diffrn_reflns_limit_l_max 22
_diffrn_reflns_limit_l_min -24
_diffrn_reflns_number 23649
_diffrn_reflns_theta_full 25.00
_diffrn_reflns_theta_max 25.00
_diffrn_reflns_theta_min 3.03
_exptl_absorpt_coefficient_mu 0.522
_exptl_absorpt_correction_T_max 0.8849
_exptl_absorpt_correction_T_min 0.8507
_exptl_absorpt_correction_type multi-scan
_exptl_absorpt_process_details
;
CrysAlis RED, Oxford Diffraction Ltd.,
Version 1.171.31.7 (release 18-10-2006 CrysAlis171 .NET)
(compiled Oct 18 2006,16:28:17)
Empirical absorption correction using spherical harmonics,
 implemented in SCALE3 ABSPACK scaling algorithm.
;
_exptl_crystal_colour black
_exptl_crystal_density_diffrn 1.348
_exptl_crystal_density_method 'not measured'
_exptl_crystal_description block
_exptl_crystal_F_000 1360
_exptl_crystal_size_max 0.32
_exptl_crystal_size_mid 0.28
_exptl_crystal_size_min 0.24
_refine_diff_density_max 0.806
_refine_diff_density_min -0.802
_refine_diff_density_rms 0.064
_refine_ls_extinction_method none
_refine_ls_goodness_of_fit_ref 1.110
_refine_ls_hydrogen_treatment RIDING
_refine_ls_matrix_type full
_refine_ls_number_parameters 787
_refine_ls_number_reflns 11420
_refine_ls_number_restraints 15
_refine_ls_restrained_S_all 1.112
_refine_ls_R_factor_all 0.0664
_refine_ls_R_factor_gt 0.0522
_refine_ls_shift/su_max 0.001
_refine_ls_shift/su_mean 0.000
_refine_ls_structure_factor_coef Fsqd
_refine_ls_weighting_details 'calc w=1/[\s^2^(Fo^2^)+(0.0408P)^2^+4.0595P] where P=(Fo^2^+2Fc^2^)/3'
_refine_ls_weighting_scheme calc
_refine_ls_wR_factor_gt 0.1238
_refine_ls_wR_factor_ref 0.1329
_reflns_number_gt 9260
_reflns_number_total 11420
_reflns_threshold_expression >2sigma(I)
_cod_data_source_file ic500730m_si_006.cif
_cod_data_source_block 2a
_cod_depositor_comments
;
The following automatic conversions were performed:

'_symmetry_cell_setting' value 'Triclinic' changed to 'triclinic'
according to
/usr/data/users/saulius/crontab/automatic-downloads/rss-feeds/ACS/lib/dictionaries/cif_core.dic
dictionary named 'cif_core.dic' version 2.4.2 from 2011-04-26.

Automatic conversion script
Id: cif_fix_values 2281 2013-09-26 08:29:07Z andrius 

 Adding full bibliography for 4340327--4340333.cif.
;
_cod_database_code 4340331

loop_
_symmetry_equiv_pos_as_xyz
'x, y, z'
'-x, -y, -z'

loop_
_atom_site_label
_atom_site_type_symbol
_atom_site_fract_x
_atom_site_fract_y
_atom_site_fract_z
_atom_site_U_iso_or_equiv
_atom_site_adp_type
_atom_site_occupancy
_atom_site_symmetry_multiplicity
_atom_site_calc_flag
_atom_site_refinement_flags
Ru1 Ru 0.23096(3) 0.05642(3) 0.212236(17) 0.04759(11) Uani 1 1 d .
Ru2 Ru -0.22172(3) 0.25266(3) 0.365156(19) 0.05762(13) Uani 1 1 d .
O1 O 0.1315(3) 0.0436(2) 0.29577(15) 0.0555(7) Uani 1 1 d .
O2 O 0.3563(3) -0.0269(2) 0.27230(16) 0.0574(8) Uani 1 1 d .
O3 O 0.3381(3) 0.0644(2) 0.13213(15) 0.0567(8) Uani 1 1 d .
O4 O 0.2959(3) 0.1809(2) 0.22944(15) 0.0559(8) Uani 1 1 d .
O5 O -0.3898(3) 0.2431(3) 0.38048(19) 0.0820(11) Uani 1 1 d .
O6 O -0.1988(3) 0.1049(2) 0.41447(16) 0.0681(9) Uani 1 1 d .
O7 O -0.0533(3) 0.2547(2) 0.35174(16) 0.0635(8) Uani 1 1 d .
O8 O -0.2075(4) 0.2779(3) 0.45932(18) 0.0780(10) Uani 1 1 d .
N1 N 0.1081(3) 0.1313(2) 0.15156(17) 0.0469(8) Uani 1 1 d .
N2 N 0.1568(3) -0.0565(3) 0.19024(17) 0.0507(9) Uani 1 1 d .
N3 N -0.2477(4) 0.3945(3) 0.3134(2) 0.0633(10) Uani 1 1 d .
N4 N -0.2461(3) 0.2381(3) 0.27111(18) 0.0525(9) Uani 1 1 d .
C1 C 0.0858(4) 0.2357(3) 0.1383(2) 0.0483(10) Uani 1 1 d .
C2 C 0.1181(5) 0.3033(4) 0.0777(2) 0.0687(14) Uani 1 1 d .
H2 H 0.1522 0.2807 0.0422 0.082 Uiso 1 1 calc R
C3 C 0.1013(5) 0.4032(4) 0.0687(3) 0.0765(16) Uani 1 1 d .
H3 H 0.1232 0.4486 0.0263 0.092 Uiso 1 1 calc R
C4 C 0.0537(5) 0.4398(4) 0.1190(3) 0.0707(14) Uani 1 1 d .
C5 C 0.0240(5) 0.3710(4) 0.1796(3) 0.0765(15) Uani 1 1 d .
H5 H -0.0091 0.3934 0.2155 0.092 Uiso 1 1 calc R
C6 C 0.0408(4) 0.2711(4) 0.1896(3) 0.0652(13) Uani 1 1 d .
H6 H 0.0211 0.2258 0.2326 0.078 Uiso 1 1 calc R
C7 C 0.1935(4) -0.1579(3) 0.2142(2) 0.0562(11) Uani 1 1 d .
C8 C 0.3009(5) -0.1833(4) 0.1983(3) 0.0782(15) Uani 1 1 d .
H8 H 0.3488 -0.1341 0.1714 0.094 Uiso 1 1 calc R
C9 C 0.3386(7) -0.2832(5) 0.2224(4) 0.110(2) Uani 1 1 d .
H9 H 0.4120 -0.3011 0.2108 0.132 Uiso 1 1 calc R
C10 C 0.2721(9) -0.3547(5) 0.2620(4) 0.112(3) Uani 1 1 d .
C11 C 0.1663(8) -0.3279(4) 0.2784(3) 0.098(2) Uani 1 1 d .
H11 H 0.1194 -0.3774 0.3060 0.118 Uiso 1 1 calc R
C12 C 0.1257(5) -0.2293(4) 0.2555(3) 0.0757(15) Uani 1 1 d .
H12 H 0.0528 -0.2119 0.2681 0.091 Uiso 1 1 calc R
C13 C 0.0697(4) -0.0300(3) 0.1487(2) 0.0485(10) Uani 1 1 d .
C14 C -0.0105(4) -0.0804(3) 0.1163(2) 0.0528(11) Uani 1 1 d .
C15 C -0.0271(4) -0.1769(4) 0.1160(3) 0.0648(13) Uani 1 1 d .
H15 H 0.0188 -0.2297 0.1432 0.078 Uiso 1 1 calc R
C16 C -0.1137(5) -0.1957(4) 0.0746(3) 0.0738(15) Uani 1 1 d .
H16 H -0.1257 -0.2620 0.0741 0.089 Uiso 1 1 calc R
C17 C -0.1810(5) -0.1201(5) 0.0349(3) 0.0730(15) Uani 1 1 d .
H17 H -0.2387 -0.1354 0.0078 0.088 Uiso 1 1 calc R
C18 C -0.1663(4) -0.0214(4) 0.0336(2) 0.0628(13) Uani 1 1 d .
C19 C -0.2244(4) 0.0636(5) -0.0064(3) 0.0706(14) Uani 1 1 d .
H19 H -0.2833 0.0561 -0.0357 0.085 Uiso 1 1 calc R
C20 C -0.1989(4) 0.1560(4) -0.0042(3) 0.0714(14) Uani 1 1 d .
H20 H -0.2393 0.2116 -0.0328 0.086 Uiso 1 1 calc R
C21 C -0.1128(4) 0.1725(4) 0.0398(2) 0.0624(12) Uani 1 1 d .
H21 H -0.0973 0.2377 0.0415 0.075 Uiso 1 1 calc R
C22 C -0.0533(4) 0.0913(3) 0.0795(2) 0.0517(10) Uani 1 1 d .
C23 C -0.0808(4) -0.0039(4) 0.0758(2) 0.0538(11) Uani 1 1 d .
C24 C 0.0424(4) 0.0754(3) 0.1265(2) 0.0493(10) Uani 1 1 d .
C25 C 0.0601(5) -0.0193(5) 0.4074(3) 0.0890(19) Uani 1 1 d .
H25A H 0.0318 0.0477 0.4049 0.133 Uiso 1 1 calc R
H25B H 0.0881 -0.0519 0.4540 0.133 Uiso 1 1 calc R
H25C H -0.0007 -0.0579 0.3967 0.133 Uiso 1 1 calc R
C26 C 0.1538(4) -0.0130(3) 0.3561(2) 0.0590(12) Uani 1 1 d .
C27 C 0.2511(4) -0.0679(4) 0.3763(2) 0.0668(13) Uani 1 1 d .
H27 H 0.2550 -0.1065 0.4233 0.080 Uiso 1 1 calc R
C28 C 0.3449(4) -0.0734(3) 0.3356(3) 0.0624(12) Uani 1 1 d .
C29 C 0.4442(5) -0.1390(5) 0.3676(3) 0.0923(19) Uani 1 1 d .
H29A H 0.4514 -0.1948 0.3476 0.138 Uiso 1 1 calc R
H29B H 0.4331 -0.1646 0.4175 0.138 Uiso 1 1 calc R
H29C H 0.5126 -0.1004 0.3583 0.138 Uiso 1 1 calc R
C30 C 0.4826(5) 0.1213(4) 0.0528(3) 0.0729(14) Uani 1 1 d .
H30A H 0.5439 0.0750 0.0739 0.109 Uiso 1 1 calc R
H30B H 0.5136 0.1853 0.0273 0.109 Uiso 1 1 calc R
H30C H 0.4411 0.0942 0.0210 0.109 Uiso 1 1 calc R
C31 C 0.4046(4) 0.1360(4) 0.1085(2) 0.0575(11) Uani 1 1 d .
C32 C 0.4114(4) 0.2205(3) 0.1298(2) 0.0584(12) Uani 1 1 d .
H32 H 0.4565 0.2718 0.1025 0.070 Uiso 1 1 calc R
C33 C 0.3596(4) 0.2387(3) 0.1869(2) 0.0571(11) Uani 1 1 d .
C34 C 0.3812(5) 0.3358(4) 0.2024(3) 0.0812(16) Uani 1 1 d .
H34A H 0.3104 0.3736 0.2004 0.122 Uiso 1 1 calc R
H34B H 0.4334 0.3747 0.1682 0.122 Uiso 1 1 calc R
H34C H 0.4138 0.3221 0.2486 0.122 Uiso 1 1 calc R
C35 C -0.2569(6) 0.4733(4) 0.3438(3) 0.0883(19) Uani 1 1 d .
C36 C -0.1673(9) 0.5309(6) 0.3444(6) 0.161(4) Uani 1 1 d .
H36 H -0.0980 0.5189 0.3243 0.194 Uiso 1 1 calc R
C37 C -0.1788(13) 0.6074(9) 0.3747(9) 0.248(8) Uani 1 1 d U
H37 H -0.1172 0.6491 0.3738 0.297 Uiso 1 1 calc R
C38 C -0.2754(17) 0.6243(10) 0.4056(8) 0.241(8) Uani 1 1 d U
C39 C -0.3622(14) 0.5680(10) 0.4031(6) 0.220(8) Uani 1 1 d .
H39 H -0.4320 0.5818 0.4217 0.264 Uiso 1 1 calc R
C40 C -0.3543(10) 0.4884(7) 0.3736(5) 0.157(4) Uani 1 1 d .
H40 H -0.4160 0.4468 0.3747 0.189 Uiso 1 1 calc R
C41 C -0.2549(4) 0.1464(3) 0.2558(2) 0.0529(11) Uani 1 1 d .
C42 C -0.1649(4) 0.0797(3) 0.2657(2) 0.0590(12) Uani 1 1 d .
H42 H -0.0948 0.0970 0.2802 0.071 Uiso 1 1 calc R
C43 C -0.1762(5) -0.0119(4) 0.2545(3) 0.0692(14) Uani 1 1 d .
H43 H -0.1133 -0.0564 0.2603 0.083 Uiso 1 1 calc R
C44 C -0.2783(5) -0.0397(4) 0.2349(3) 0.0684(14) Uani 1 1 d .
C45 C -0.3682(5) 0.0262(4) 0.2265(3) 0.0723(14) Uani 1 1 d .
H45 H -0.4389 0.0081 0.2133 0.087 Uiso 1 1 calc R
C46 C -0.3572(4) 0.1176(4) 0.2371(2) 0.0629(12) Uani 1 1 d .
H46 H -0.4204 0.1618 0.2316 0.076 Uiso 1 1 calc R
C47 C -0.2699(4) 0.3240(3) 0.2236(2) 0.0551(11) Uani 1 1 d .
C48 C -0.2973(4) 0.3567(3) 0.1498(2) 0.0563(11) Uani 1 1 d .
C49 C -0.3065(4) 0.3116(4) 0.0982(2) 0.0672(13) Uani 1 1 d .
H49 H -0.2936 0.2421 0.1069 0.081 Uiso 1 1 calc R
C50 C -0.3361(5) 0.3728(5) 0.0313(3) 0.0799(16) Uani 1 1 d .
H50 H -0.3423 0.3426 -0.0049 0.096 Uiso 1 1 calc R
C51 C -0.3557(5) 0.4714(4) 0.0166(3) 0.0802(16) Uani 1 1 d .
H51 H -0.3756 0.5084 -0.0290 0.096 Uiso 1 1 calc R
C52 C -0.3470(5) 0.5210(4) 0.0685(3) 0.0698(14) Uani 1 1 d .
C53 C -0.3665(5) 0.6225(4) 0.0623(3) 0.0861(18) Uani 1 1 d .
H53 H -0.3869 0.6666 0.0187 0.103 Uiso 1 1 calc R
C54 C -0.3568(6) 0.6582(4) 0.1171(3) 0.0887(18) Uani 1 1 d .
H54 H -0.3718 0.7269 0.1110 0.106 Uiso 1 1 calc R
C55 C -0.3249(5) 0.5969(4) 0.1838(3) 0.0769(15) Uani 1 1 d .
H55 H -0.3182 0.6236 0.2217 0.092 Uiso 1 1 calc R
C56 C -0.3042(4) 0.4969(4) 0.1914(3) 0.0624(12) Uani 1 1 d .
C57 C -0.3168(4) 0.4606(4) 0.1340(2) 0.0611(12) Uani 1 1 d .
C58 C -0.2725(4) 0.4104(4) 0.2481(2) 0.0589(12) Uani 1 1 d .
C59 C -0.5674(6) 0.1715(7) 0.3973(4) 0.140(3) Uani 1 1 d .
H59A H -0.5897 0.2375 0.4007 0.210 Uiso 1 1 calc R
H59B H -0.6018 0.1206 0.4350 0.210 Uiso 1 1 calc R
H59C H -0.5926 0.1644 0.3530 0.210 Uiso 1 1 calc R
C60 C -0.4400(5) 0.1587(7) 0.4022(3) 0.091(2) Uani 1 1 d .
C61 C -0.3885(6) 0.0671(6) 0.4264(3) 0.093(2) Uani 1 1 d .
H61 H -0.4369 0.0124 0.4412 0.111 Uiso 1 1 calc R
C62 C -0.2773(6) 0.0446(5) 0.4318(3) 0.0815(17) Uani 1 1 d .
C63 C -0.2388(8) -0.0636(5) 0.4596(4) 0.130(3) Uani 1 1 d .
H63A H -0.1993 -0.0844 0.4232 0.195 Uiso 1 1 calc R
H63B H -0.3041 -0.1051 0.4747 0.195 Uiso 1 1 calc R
H63C H -0.1882 -0.0709 0.4988 0.195 Uiso 1 1 calc R
C64 C 0.1359(5) 0.2755(6) 0.3697(4) 0.108(2) Uani 1 1 d .
H64A H 0.1547 0.2099 0.3641 0.162 Uiso 1 1 calc R
H64B H 0.1846 0.2882 0.4048 0.162 Uiso 1 1 calc R
H64C H 0.1469 0.3265 0.3257 0.162 Uiso 1 1 calc R
C65 C 0.0163(5) 0.2785(4) 0.3915(3) 0.0747(15) Uani 1 1 d .
C66 C -0.0120(6) 0.3036(5) 0.4501(3) 0.096(2) Uani 1 1 d .
H66 H 0.0478 0.3246 0.4728 0.115 Uiso 1 1 calc R
C67 C -0.1173(7) 0.3025(5) 0.4810(3) 0.0875(18) Uani 1 1 d .
C68 C -0.1305(8) 0.3339(7) 0.5470(4) 0.141(3) Uani 1 1 d .
H68A H -0.2058 0.3182 0.5659 0.211 Uiso 1 1 calc R
H68B H -0.1197 0.4055 0.5365 0.211 Uiso 1 1 calc R
H68C H -0.0745 0.2981 0.5809 0.211 Uiso 1 1 calc R
C69 C 0.0359(7) 0.5496(4) 0.1103(4) 0.115(3) Uani 1 1 d .
H69A H -0.0441 0.5644 0.1142 0.173 Uiso 1 1 calc R
H69B H 0.0632 0.5875 0.0648 0.173 Uiso 1 1 calc R
H69C H 0.0773 0.5680 0.1463 0.173 Uiso 1 1 calc R
C70 C 0.3144(10) -0.4632(6) 0.2878(6) 0.192(5) Uani 1 1 d .
H70A H 0.3677 -0.4770 0.2544 0.288 Uiso 1 1 calc R
H70B H 0.2508 -0.5074 0.2930 0.288 Uiso 1 1 calc R
H70C H 0.3517 -0.4744 0.3324 0.288 Uiso 1 1 calc R
C71 C -0.2857(16) 0.7094(12) 0.4398(10) 0.392(13) Uani 1 1 d U
H71A H -0.3516 0.6995 0.4700 0.588 Uiso 1 1 calc R
H71B H -0.2938 0.7731 0.4040 0.588 Uiso 1 1 calc R
H71C H -0.2183 0.7095 0.4671 0.588 Uiso 1 1 calc R
C72 C -0.2910(7) -0.1401(5) 0.2227(4) 0.104(2) Uani 1 1 d .
H72A H -0.3704 -0.1567 0.2254 0.155 Uiso 1 1 calc R
H72B H -0.2490 -0.1906 0.2580 0.155 Uiso 1 1 calc R
H72C H -0.2618 -0.1381 0.1770 0.155 Uiso 1 1 calc R

loop_
_atom_site_aniso_label
_atom_site_aniso_U_11
_atom_site_aniso_U_22
_atom_site_aniso_U_33
_atom_site_aniso_U_23
_atom_site_aniso_U_13
_atom_site_aniso_U_12
Ru1 0.0431(2) 0.0485(2) 0.0494(2) -0.01087(15) -0.00659(15) -0.00275(15)
Ru2 0.0530(3) 0.0638(2) 0.0530(2) -0.01155(17) -0.00703(17) -0.00300(18)
O1 0.0497(19) 0.0572(18) 0.0556(18) -0.0098(14) -0.0040(14) 0.0015(14)
O2 0.0475(19) 0.0618(19) 0.0602(19) -0.0129(15) -0.0088(14) -0.0003(14)
O3 0.0518(19) 0.0568(18) 0.0602(18) -0.0146(14) -0.0008(15) -0.0028(15)
O4 0.0532(19) 0.0606(19) 0.0547(17) -0.0171(14) -0.0068(14) -0.0054(15)
O5 0.057(2) 0.108(3) 0.079(2) -0.025(2) -0.0013(19) 0.003(2)
O6 0.072(2) 0.068(2) 0.0569(19) -0.0045(16) 0.0005(17) -0.0126(18)
O7 0.056(2) 0.066(2) 0.065(2) -0.0123(16) -0.0081(16) -0.0043(16)
O8 0.088(3) 0.087(3) 0.059(2) -0.0209(18) -0.0108(19) 0.001(2)
N1 0.047(2) 0.0463(19) 0.0464(18) -0.0108(15) 0.0008(15) -0.0026(16)
N2 0.047(2) 0.053(2) 0.050(2) -0.0119(16) -0.0025(16) -0.0015(16)
N3 0.063(3) 0.064(2) 0.066(2) -0.024(2) -0.014(2) 0.003(2)
N4 0.043(2) 0.055(2) 0.057(2) -0.0106(17) -0.0036(16) -0.0038(16)
C1 0.043(2) 0.051(2) 0.049(2) -0.0117(19) -0.0072(19) -0.0028(19)
C2 0.094(4) 0.056(3) 0.053(3) -0.009(2) 0.003(3) -0.006(3)
C3 0.104(5) 0.053(3) 0.062(3) 0.001(2) -0.006(3) -0.003(3)
C4 0.080(4) 0.051(3) 0.081(4) -0.019(3) -0.018(3) 0.006(3)
C5 0.085(4) 0.065(3) 0.084(4) -0.027(3) 0.012(3) 0.002(3)
C6 0.067(3) 0.060(3) 0.065(3) -0.013(2) 0.012(3) -0.004(2)
C7 0.067(3) 0.049(2) 0.054(3) -0.017(2) -0.010(2) 0.001(2)
C8 0.071(4) 0.074(4) 0.091(4) -0.027(3) -0.007(3) 0.012(3)
C9 0.104(6) 0.086(5) 0.147(7) -0.049(5) -0.022(5) 0.041(4)
C10 0.154(8) 0.058(4) 0.128(6) -0.032(4) -0.034(6) 0.017(5)
C11 0.155(7) 0.050(3) 0.087(4) -0.013(3) -0.006(4) -0.014(4)
C12 0.096(5) 0.057(3) 0.075(3) -0.021(3) 0.004(3) -0.011(3)
C13 0.047(3) 0.051(2) 0.048(2) -0.0159(18) 0.0012(19) -0.0029(19)
C14 0.046(3) 0.064(3) 0.053(2) -0.023(2) 0.001(2) -0.005(2)
C15 0.058(3) 0.074(3) 0.072(3) -0.036(3) 0.001(2) -0.007(2)
C16 0.064(4) 0.089(4) 0.087(4) -0.054(3) 0.000(3) -0.013(3)
C17 0.056(3) 0.108(4) 0.075(3) -0.058(3) -0.003(3) -0.010(3)
C18 0.043(3) 0.095(4) 0.057(3) -0.032(3) 0.001(2) -0.005(3)
C19 0.045(3) 0.104(4) 0.068(3) -0.032(3) -0.004(2) -0.004(3)
C20 0.050(3) 0.095(4) 0.062(3) -0.013(3) -0.010(2) 0.013(3)
C21 0.050(3) 0.069(3) 0.063(3) -0.012(2) -0.004(2) 0.003(2)
C22 0.040(2) 0.066(3) 0.048(2) -0.014(2) -0.0004(19) -0.002(2)
C23 0.042(3) 0.074(3) 0.050(2) -0.025(2) 0.0037(19) -0.008(2)
C24 0.045(3) 0.052(2) 0.049(2) -0.0120(19) 0.0002(19) -0.0041(19)
C25 0.085(4) 0.107(5) 0.061(3) -0.004(3) 0.014(3) 0.010(4)
C26 0.064(3) 0.056(3) 0.055(3) -0.013(2) -0.003(2) -0.005(2)
C27 0.066(3) 0.073(3) 0.053(3) -0.005(2) -0.011(2) 0.005(3)
C28 0.062(3) 0.057(3) 0.068(3) -0.016(2) -0.018(2) -0.001(2)
C29 0.082(4) 0.101(4) 0.084(4) -0.014(3) -0.028(3) 0.030(4)
C30 0.059(3) 0.087(4) 0.072(3) -0.022(3) 0.010(3) -0.005(3)
C31 0.043(3) 0.069(3) 0.054(3) -0.009(2) -0.006(2) 0.002(2)
C32 0.049(3) 0.059(3) 0.062(3) -0.008(2) -0.003(2) -0.007(2)
C33 0.048(3) 0.053(3) 0.067(3) -0.011(2) -0.015(2) -0.001(2)
C34 0.090(4) 0.057(3) 0.101(4) -0.029(3) 0.006(3) -0.018(3)
C35 0.110(5) 0.073(4) 0.086(4) -0.030(3) -0.046(4) 0.026(4)
C36 0.145(8) 0.113(6) 0.261(12) -0.110(7) -0.098(8) 0.037(6)
C37 0.271(15) 0.150(8) 0.390(18) -0.191(11) -0.220(13) 0.105(9)
C38 0.337(17) 0.182(10) 0.269(13) -0.176(9) -0.235(12) 0.165(11)
C39 0.297(19) 0.216(13) 0.189(11) -0.136(10) -0.077(12) 0.146(13)
C40 0.172(10) 0.163(9) 0.174(9) -0.114(8) 0.001(8) 0.037(7)
C41 0.051(3) 0.056(3) 0.048(2) -0.0077(19) -0.001(2) -0.005(2)
C42 0.048(3) 0.062(3) 0.062(3) -0.011(2) 0.001(2) -0.003(2)
C43 0.062(3) 0.065(3) 0.080(3) -0.020(3) 0.009(3) 0.005(3)
C44 0.081(4) 0.065(3) 0.060(3) -0.019(2) 0.011(3) -0.010(3)
C45 0.067(4) 0.079(4) 0.071(3) -0.021(3) -0.012(3) -0.018(3)
C46 0.049(3) 0.066(3) 0.071(3) -0.015(2) -0.015(2) 0.002(2)
C47 0.049(3) 0.056(3) 0.058(3) -0.013(2) -0.004(2) -0.002(2)
C48 0.050(3) 0.059(3) 0.055(3) -0.006(2) 0.000(2) -0.007(2)
C49 0.068(4) 0.073(3) 0.057(3) -0.012(2) 0.007(2) -0.011(3)
C50 0.088(4) 0.096(4) 0.054(3) -0.018(3) 0.000(3) -0.009(3)
C51 0.089(4) 0.082(4) 0.056(3) 0.003(3) -0.003(3) -0.006(3)
C52 0.066(4) 0.068(3) 0.063(3) 0.001(3) -0.002(3) -0.008(3)
C53 0.092(5) 0.070(4) 0.078(4) 0.010(3) -0.013(3) 0.000(3)
C54 0.101(5) 0.056(3) 0.098(4) -0.005(3) -0.015(4) -0.001(3)
C55 0.080(4) 0.056(3) 0.089(4) -0.013(3) -0.014(3) 0.002(3)
C56 0.058(3) 0.058(3) 0.067(3) -0.010(2) -0.007(2) -0.004(2)
C57 0.054(3) 0.062(3) 0.059(3) -0.002(2) -0.001(2) -0.008(2)
C58 0.051(3) 0.063(3) 0.058(3) -0.011(2) -0.005(2) -0.002(2)
C59 0.065(5) 0.227(10) 0.109(6) -0.016(6) 0.009(4) -0.024(5)
C60 0.055(4) 0.158(7) 0.061(3) -0.030(4) 0.012(3) -0.027(4)
C61 0.088(5) 0.108(5) 0.076(4) -0.013(4) 0.013(4) -0.037(4)
C62 0.095(5) 0.085(4) 0.061(3) -0.013(3) 0.012(3) -0.028(4)
C63 0.173(9) 0.071(4) 0.133(6) -0.007(4) 0.038(6) -0.038(5)
C64 0.063(4) 0.134(6) 0.115(5) -0.013(4) -0.017(4) -0.023(4)
C65 0.069(4) 0.074(3) 0.070(3) -0.003(3) -0.016(3) -0.010(3)
C66 0.093(5) 0.109(5) 0.086(4) -0.026(4) -0.030(4) -0.019(4)
C67 0.109(6) 0.096(4) 0.057(3) -0.019(3) -0.018(3) -0.009(4)
C68 0.172(9) 0.175(8) 0.097(5) -0.069(5) -0.021(5) -0.027(7)
C69 0.167(8) 0.054(3) 0.124(6) -0.024(3) -0.021(5) 0.012(4)
C70 0.259(14) 0.068(5) 0.241(12) -0.035(6) -0.049(10) 0.054(7)
C71 0.50(2) 0.331(17) 0.49(2) -0.356(18) -0.37(2) 0.288(18)
C72 0.127(6) 0.084(4) 0.112(5) -0.047(4) 0.021(4) -0.014(4)

loop_
_atom_type_symbol
_atom_type_description
_atom_type_scat_dispersion_real
_atom_type_scat_dispersion_imag
_atom_type_scat_source
C C 0.0033 0.0016 'International Tables Vol C Tables 4.2.6.8 and 6.1.1.4'
H H 0.0000 0.0000 'International Tables Vol C Tables 4.2.6.8 and 6.1.1.4'
N N 0.0061 0.0033 'International Tables Vol C Tables 4.2.6.8 and 6.1.1.4'
O O 0.0106 0.0060 'International Tables Vol C Tables 4.2.6.8 and 6.1.1.4'
Ru Ru -1.2594 0.8363 'International Tables Vol C Tables 4.2.6.8 and 6.1.1.4'

loop_
_geom_angle_atom_site_label_1
_geom_angle_atom_site_label_2
_geom_angle_atom_site_label_3
_geom_angle
N1 Ru1 N2 80.58(14)
N1 Ru1 O1 89.80(13)
N2 Ru1 O1 91.60(13)
N1 Ru1 O3 93.63(13)
N2 Ru1 O3 88.85(13)
O1 Ru1 O3 176.57(12)
N1 Ru1 O2 176.83(13)
N2 Ru1 O2 96.44(13)
O1 Ru1 O2 91.39(12)
O3 Ru1 O2 85.18(12)
N1 Ru1 O4 94.13(13)
N2 Ru1 O4 174.71(13)
O1 Ru1 O4 88.24(12)
O3 Ru1 O4 91.63(12)
O2 Ru1 O4 88.85(12)
N3 Ru2 N4 80.70(15)
N3 Ru2 O7 95.00(15)
N4 Ru2 O7 91.65(14)
N3 Ru2 O5 87.82(17)
N4 Ru2 O5 88.31(15)
O7 Ru2 O5 177.13(15)
N3 Ru2 O6 177.15(15)
N4 Ru2 O6 96.63(14)
O7 Ru2 O6 86.02(14)
O5 Ru2 O6 91.13(16)
N3 Ru2 O8 95.02(16)
N4 Ru2 O8 174.76(15)
O7 Ru2 O8 91.74(15)
O5 Ru2 O8 88.51(16)
O6 Ru2 O8 87.60(14)
C26 O1 Ru1 124.4(3)
C28 O2 Ru1 124.0(3)
C31 O3 Ru1 123.7(3)
C33 O4 Ru1 123.0(3)
C60 O5 Ru2 122.9(4)
C62 O6 Ru2 124.2(4)
C65 O7 Ru2 124.7(4)
C67 O8 Ru2 123.1(4)
C24 N1 C1 121.2(4)
C24 N1 Ru1 114.4(3)
C1 N1 Ru1 124.2(3)
C13 N2 C7 120.7(4)
C13 N2 Ru1 114.3(3)
C7 N2 Ru1 125.0(3)
C58 N3 C35 119.9(4)
C58 N3 Ru2 114.6(3)
C35 N3 Ru2 124.8(3)
C47 N4 C41 121.0(4)
C47 N4 Ru2 113.4(3)
C41 N4 Ru2 124.9(3)
C6 C1 C2 118.4(4)
C6 C1 N1 119.4(4)
C2 C1 N1 121.9(4)
C3 C2 C1 120.1(5)
C3 C2 H2 119.9
C1 C2 H2 119.9
C2 C3 C4 122.2(5)
C2 C3 H3 118.9
C4 C3 H3 118.9
C5 C4 C3 116.7(5)
C5 C4 C69 120.4(5)
C3 C4 C69 122.9(5)
C6 C5 C4 121.9(5)
C6 C5 H5 119.1
C4 C5 H5 119.1
C5 C6 C1 120.7(5)
C5 C6 H6 119.6
C1 C6 H6 119.6
C8 C7 C12 120.0(5)
C8 C7 N2 118.7(4)
C12 C7 N2 121.2(5)
C7 C8 C9 119.2(6)
C7 C8 H8 120.4
C9 C8 H8 120.4
C10 C9 C8 121.4(7)
C10 C9 H9 119.3
C8 C9 H9 119.3
C9 C10 C11 118.7(6)
C9 C10 C70 120.7(9)
C11 C10 C70 120.6(9)
C10 C11 C12 121.7(6)
C10 C11 H11 119.2
C12 C11 H11 119.2
C7 C12 C11 118.9(6)
C7 C12 H12 120.5
C11 C12 H12 120.5
N2 C13 C24 115.5(4)
N2 C13 C14 136.5(4)
C24 C13 C14 108.0(4)
C15 C14 C23 119.1(4)
C15 C14 C13 135.7(5)
C23 C14 C13 105.2(4)
C14 C15 C16 118.7(5)
C14 C15 H15 120.6
C16 C15 H15 120.6
C17 C16 C15 121.5(5)
C17 C16 H16 119.2
C15 C16 H16 119.2
C16 C17 C18 121.3(5)
C16 C17 H17 119.3
C18 C17 H17 119.3
C17 C18 C19 127.8(5)
C17 C18 C23 116.6(5)
C19 C18 C23 115.6(5)
C20 C19 C18 121.7(5)
C20 C19 H19 119.1
C18 C19 H19 119.1
C19 C20 C21 122.1(5)
C19 C20 H20 119.0
C21 C20 H20 119.0
C22 C21 C20 118.1(5)
C22 C21 H21 121.0
C20 C21 H21 121.0
C21 C22 C23 118.7(4)
C21 C22 C24 135.7(4)
C23 C22 C24 105.5(4)
C18 C23 C14 122.8(5)
C18 C23 C22 123.8(5)
C14 C23 C22 113.3(4)
N1 C24 C13 115.1(4)
N1 C24 C22 136.8(4)
C13 C24 C22 108.0(4)
C26 C25 H25A 109.5
C26 C25 H25B 109.5
H25A C25 H25B 109.5
C26 C25 H25C 109.5
H25A C25 H25C 109.5
H25B C25 H25C 109.5
O1 C26 C27 126.3(5)
O1 C26 C25 114.2(4)
C27 C26 C25 119.5(4)
C26 C27 C28 127.4(4)
C26 C27 H27 116.3
C28 C27 H27 116.3
O2 C28 C27 125.8(5)
O2 C28 C29 114.8(5)
C27 C28 C29 119.4(5)
C28 C29 H29A 109.5
C28 C29 H29B 109.5
H29A C29 H29B 109.5
C28 C29 H29C 109.5
H29A C29 H29C 109.5
H29B C29 H29C 109.5
C31 C30 H30A 109.5
C31 C30 H30B 109.5
H30A C30 H30B 109.5
C31 C30 H30C 109.5
H30A C30 H30C 109.5
H30B C30 H30C 109.5
O3 C31 C32 126.4(4)
O3 C31 C30 113.9(4)
C32 C31 C30 119.6(4)
C31 C32 C33 127.1(4)
C31 C32 H32 116.5
C33 C32 H32 116.5
O4 C33 C32 126.5(4)
O4 C33 C34 114.9(5)
C32 C33 C34 118.5(4)
C33 C34 H34A 109.5
C33 C34 H34B 109.5
H34A C34 H34B 109.5
C33 C34 H34C 109.5
H34A C34 H34C 109.5
H34B C34 H34C 109.5
C40 C35 C36 120.8(8)
C40 C35 N3 118.9(7)
C36 C35 N3 120.3(7)
C35 C36 C37 118.9(12)
C35 C36 H36 120.6
C37 C36 H36 120.6
C38 C37 C36 121.9(14)
C38 C37 H37 119.0
C36 C37 H37 119.0
C39 C38 C37 117.8(10)
C39 C38 C71 121.2(18)
C37 C38 C71 120.9(17)
C38 C39 C40 122.4(14)
C38 C39 H39 118.8
C40 C39 H39 118.8
C35 C40 C39 118.1(12)
C35 C40 H40 120.9
C39 C40 H40 120.9
C42 C41 C46 118.5(5)
C42 C41 N4 120.8(4)
C46 C41 N4 120.4(4)
C43 C42 C41 120.4(5)
C43 C42 H42 119.8
C41 C42 H42 119.8
C42 C43 C44 120.8(5)
C42 C43 H43 119.6
C44 C43 H43 119.6
C45 C44 C43 118.6(5)
C45 C44 C72 120.6(6)
C43 C44 C72 120.9(6)
C46 C45 C44 120.9(5)
C46 C45 H45 119.6
C44 C45 H45 119.6
C45 C46 C41 120.8(5)
C45 C46 H46 119.6
C41 C46 H46 119.6
N4 C47 C58 115.5(4)
N4 C47 C48 136.8(4)
C58 C47 C48 107.6(4)
C49 C48 C57 119.0(4)
C49 C48 C47 135.8(5)
C57 C48 C47 105.1(4)
C48 C49 C50 117.5(5)
C48 C49 H49 121.2
C50 C49 H49 121.2
C51 C50 C49 123.3(5)
C51 C50 H50 118.4
C49 C50 H50 118.4
C50 C51 C52 121.0(5)
C50 C51 H51 119.5
C52 C51 H51 119.5
C57 C52 C53 116.4(5)
C57 C52 C51 115.4(5)
C53 C52 C51 128.2(5)
C54 C53 C52 121.1(5)
C54 C53 H53 119.4
C52 C53 H53 119.4
C53 C54 C55 122.6(5)
C53 C54 H54 118.7
C55 C54 H54 118.7
C56 C55 C54 117.6(5)
C56 C55 H55 121.2
C54 C55 H55 121.2
C55 C56 C57 119.1(5)
C55 C56 C58 135.7(5)
C57 C56 C58 105.2(4)
C52 C57 C56 123.2(5)
C52 C57 C48 123.7(5)
C56 C57 C48 113.1(4)
N3 C58 C47 115.6(4)
N3 C58 C56 135.5(5)
C47 C58 C56 108.9(4)
C60 C59 H59A 109.5
C60 C59 H59B 109.5
H59A C59 H59B 109.5
C60 C59 H59C 109.5
H59A C59 H59C 109.5
H59B C59 H59C 109.5
O5 C60 C61 126.0(6)
O5 C60 C59 112.3(7)
C61 C60 C59 121.8(7)
C62 C61 C60 128.1(6)
C62 C61 H61 115.9
C60 C61 H61 115.9
O6 C62 C61 126.5(6)
O6 C62 C63 114.4(6)
C61 C62 C63 119.0(6)
C62 C63 H63A 109.5
C62 C63 H63B 109.5
H63A C63 H63B 109.5
C62 C63 H63C 109.5
H63A C63 H63C 109.5
H63B C63 H63C 109.5
C65 C64 H64A 109.5
C65 C64 H64B 109.5
H64A C64 H64B 109.5
C65 C64 H64C 109.5
H64A C64 H64C 109.5
H64B C64 H64C 109.5
O7 C65 C66 124.8(6)
O7 C65 C64 114.2(6)
C66 C65 C64 121.0(6)
C65 C66 C67 128.6(6)
C65 C66 H66 115.7
C67 C66 H66 115.7
O8 C67 C66 126.0(6)
O8 C67 C68 113.9(7)
C66 C67 C68 120.1(7)
C67 C68 H68A 109.5
C67 C68 H68B 109.5
H68A C68 H68B 109.5
C67 C68 H68C 109.5
H68A C68 H68C 109.5
H68B C68 H68C 109.5
C4 C69 H69A 109.5
C4 C69 H69B 109.5
H69A C69 H69B 109.5
C4 C69 H69C 109.5
H69A C69 H69C 109.5
H69B C69 H69C 109.5
C10 C70 H70A 109.5
C10 C70 H70B 109.5
H70A C70 H70B 109.5
C10 C70 H70C 109.5
H70A C70 H70C 109.5
H70B C70 H70C 109.5
C38 C71 H71A 109.5
C38 C71 H71B 109.5
H71A C71 H71B 109.5
C38 C71 H71C 109.5
H71A C71 H71C 109.5
H71B C71 H71C 109.5
C44 C72 H72A 109.5
C44 C72 H72B 109.5
H72A C72 H72B 109.5
C44 C72 H72C 109.5
H72A C72 H72C 109.5
H72B C72 H72C 109.5

loop_
_geom_bond_atom_site_label_1
_geom_bond_atom_site_label_2
_geom_bond_distance
Ru1 N1 1.992(3)
Ru1 N2 1.997(4)
Ru1 O1 2.025(3)
Ru1 O3 2.035(3)
Ru1 O2 2.050(3)
Ru1 O4 2.052(3)
Ru2 N3 1.986(4)
Ru2 N4 1.995(4)
Ru2 O7 2.026(3)
Ru2 O5 2.030(4)
Ru2 O6 2.042(3)
Ru2 O8 2.045(4)
O1 C26 1.277(5)
O2 C28 1.268(5)
O3 C31 1.278(5)
O4 C33 1.265(5)
O5 C60 1.302(8)
O6 C62 1.260(6)
O7 C65 1.277(6)
O8 C67 1.259(7)
N1 C24 1.326(5)
N1 C1 1.432(5)
N2 C13 1.319(5)
N2 C7 1.425(5)
N3 C58 1.310(6)
N3 C35 1.413(7)
N4 C47 1.335(5)
N4 C41 1.416(6)
C1 C6 1.374(6)
C1 C2 1.378(6)
C2 C3 1.373(7)
C2 H2 0.9500
C3 C4 1.378(7)
C3 H3 0.9500
C4 C5 1.377(7)
C4 C69 1.511(7)
C5 C6 1.368(7)
C5 H5 0.9500
C6 H6 0.9500
C7 C8 1.382(7)
C7 C12 1.384(7)
C8 C9 1.411(8)
C8 H8 0.9500
C9 C10 1.360(11)
C9 H9 0.9500
C10 C11 1.373(10)
C10 C70 1.536(9)
C11 C12 1.402(8)
C11 H11 0.9500
C12 H12 0.9500
C13 C24 1.449(6)
C13 C14 1.471(6)
C14 C15 1.377(6)
C14 C23 1.409(6)
C15 C16 1.414(7)
C15 H15 0.9500
C16 C17 1.376(8)
C16 H16 0.9500
C17 C18 1.397(7)
C17 H17 0.9500
C18 C19 1.405(7)
C18 C23 1.406(6)
C19 C20 1.355(7)
C19 H19 0.9500
C20 C21 1.431(7)
C20 H20 0.9500
C21 C22 1.376(6)
C21 H21 0.9500
C22 C23 1.411(6)
C22 C24 1.462(6)
C25 C26 1.507(7)
C25 H25A 0.9800
C25 H25B 0.9800
C25 H25C 0.9800
C26 C27 1.374(7)
C27 C28 1.398(7)
C27 H27 0.9500
C28 C29 1.512(7)
C29 H29A 0.9800
C29 H29B 0.9800
C29 H29C 0.9800
C30 C31 1.512(7)
C30 H30A 0.9800
C30 H30B 0.9800
C30 H30C 0.9800
C31 C32 1.379(7)
C32 C33 1.390(7)
C32 H32 0.9500
C33 C34 1.515(6)
C34 H34A 0.9800
C34 H34B 0.9800
C34 H34C 0.9800
C35 C40 1.345(11)
C35 C36 1.362(11)
C36 C37 1.385(12)
C36 H36 0.9500
C37 C38 1.35(2)
C37 H37 0.9500
C38 C39 1.33(2)
C38 C71 1.545(12)
C39 C40 1.411(12)
C39 H39 0.9500
C40 H40 0.9500
C41 C42 1.384(6)
C41 C46 1.385(6)
C42 C43 1.380(7)
C42 H42 0.9500
C43 C44 1.385(7)
C43 H43 0.9500
C44 C45 1.377(8)
C44 C72 1.513(7)
C45 C46 1.373(7)
C45 H45 0.9500
C46 H46 0.9500
C47 C58 1.436(7)
C47 C48 1.469(6)
C48 C49 1.374(7)
C48 C57 1.416(6)
C49 C50 1.421(7)
C49 H49 0.9500
C50 C51 1.346(8)
C50 H50 0.9500
C51 C52 1.423(8)
C51 H51 0.9500
C52 C57 1.397(6)
C52 C53 1.408(8)
C53 C54 1.349(8)
C53 H53 0.9500
C54 C55 1.425(8)
C54 H54 0.9500
C55 C56 1.384(7)
C55 H55 0.9500
C56 C57 1.407(7)
C56 C58 1.456(6)
C59 C60 1.527(9)
C59 H59A 0.9800
C59 H59B 0.9800
C59 H59C 0.9800
C60 C61 1.370(10)
C61 C62 1.354(9)
C61 H61 0.9500
C62 C63 1.521(9)
C63 H63A 0.9800
C63 H63B 0.9800
C63 H63C 0.9800
C64 C65 1.494(8)
C64 H64A 0.9800
C64 H64B 0.9800
C64 H64C 0.9800
C65 C66 1.367(9)
C66 C67 1.398(9)
C66 H66 0.9500
C67 C68 1.527(9)
C68 H68A 0.9800
C68 H68B 0.9800
C68 H68C 0.9800
C69 H69A 0.9800
C69 H69B 0.9800
C69 H69C 0.9800
C70 H70A 0.9800
C70 H70B 0.9800
C70 H70C 0.9800
C71 H71A 0.9800
C71 H71B 0.9800
C71 H71C 0.9800
C72 H72A 0.9800
C72 H72B 0.9800
C72 H72C 0.9800

loop_
_geom_torsion_atom_site_label_1
_geom_torsion_atom_site_label_2
_geom_torsion_atom_site_label_3
_geom_torsion_atom_site_label_4
_geom_torsion
N1 Ru1 O1 C26 168.7(4)
N2 Ru1 O1 C26 88.1(4)
O3 Ru1 O1 C26 -9(2)
O2 Ru1 O1 C26 -8.3(4)
O4 Ru1 O1 C26 -97.2(4)
N1 Ru1 O2 C28 -103(2)
N2 Ru1 O2 C28 -82.9(4)
O1 Ru1 O2 C28 8.9(4)
O3 Ru1 O2 C28 -171.2(4)
O4 Ru1 O2 C28 97.1(4)
N1 Ru1 O3 C31 88.6(3)
N2 Ru1 O3 C31 169.0(3)
O1 Ru1 O3 C31 -93(2)
O2 Ru1 O3 C31 -94.4(3)
O4 Ru1 O3 C31 -5.7(3)
N1 Ru1 O4 C33 -80.7(4)
N2 Ru1 O4 C33 -82.1(15)
O1 Ru1 O4 C33 -170.4(3)
O3 Ru1 O4 C33 13.1(3)
O2 Ru1 O4 C33 98.2(3)
N3 Ru2 O5 C60 166.0(4)
N4 Ru2 O5 C60 85.2(4)
O7 Ru2 O5 C60 -4(3)
O6 Ru2 O5 C60 -11.4(4)
O8 Ru2 O5 C60 -98.9(4)
N3 Ru2 O6 C62 -59(3)
N4 Ru2 O6 C62 -78.6(4)
O7 Ru2 O6 C62 -169.8(4)
O5 Ru2 O6 C62 9.8(4)
O8 Ru2 O6 C62 98.3(4)
N3 Ru2 O7 C65 87.6(4)
N4 Ru2 O7 C65 168.4(4)
O5 Ru2 O7 C65 -102(3)
O6 Ru2 O7 C65 -95.0(4)
O8 Ru2 O7 C65 -7.6(4)
N3 Ru2 O8 C67 -84.3(5)
N4 Ru2 O8 C67 -119.3(16)
O7 Ru2 O8 C67 10.9(5)
O5 Ru2 O8 C67 -172.0(5)
O6 Ru2 O8 C67 96.8(5)
N2 Ru1 N1 C24 -1.2(3)
O1 Ru1 N1 C24 -92.8(3)
O3 Ru1 N1 C24 87.0(3)
O2 Ru1 N1 C24 19(2)
O4 Ru1 N1 C24 179.0(3)
N2 Ru1 N1 C1 175.2(3)
O1 Ru1 N1 C1 83.6(3)
O3 Ru1 N1 C1 -96.5(3)
O2 Ru1 N1 C1 -164(2)
O4 Ru1 N1 C1 -4.6(3)
N1 Ru1 N2 C13 0.7(3)
O1 Ru1 N2 C13 90.2(3)
O3 Ru1 N2 C13 -93.2(3)
O2 Ru1 N2 C13 -178.2(3)
O4 Ru1 N2 C13 2.1(16)
N1 Ru1 N2 C7 178.9(4)
O1 Ru1 N2 C7 -91.6(3)
O3 Ru1 N2 C7 85.0(4)
O2 Ru1 N2 C7 0.0(4)
O4 Ru1 N2 C7 -180(100)
N4 Ru2 N3 C58 3.2(4)
O7 Ru2 N3 C58 94.0(4)
O5 Ru2 N3 C58 -85.5(4)
O6 Ru2 N3 C58 -17(4)
O8 Ru2 N3 C58 -173.8(4)
N4 Ru2 N3 C35 173.8(5)
O7 Ru2 N3 C35 -95.4(5)
O5 Ru2 N3 C35 85.1(5)
O6 Ru2 N3 C35 154(3)
O8 Ru2 N3 C35 -3.2(5)
N3 Ru2 N4 C47 -2.0(3)
O7 Ru2 N4 C47 -96.8(3)
O5 Ru2 N4 C47 86.0(3)
O6 Ru2 N4 C47 177.0(3)
O8 Ru2 N4 C47 33.4(18)
N3 Ru2 N4 C41 -172.8(4)
O7 Ru2 N4 C41 92.4(4)
O5 Ru2 N4 C41 -84.7(4)
O6 Ru2 N4 C41 6.2(4)
O8 Ru2 N4 C41 -137.4(16)
C24 N1 C1 C6 104.7(5)
Ru1 N1 C1 C6 -71.5(5)
C24 N1 C1 C2 -81.9(6)
Ru1 N1 C1 C2 102.0(5)
C6 C1 C2 C3 -2.5(8)
N1 C1 C2 C3 -176.0(5)
C1 C2 C3 C4 0.9(9)
C2 C3 C4 C5 0.4(9)
C2 C3 C4 C69 179.2(6)
C3 C4 C5 C6 0.0(9)
C69 C4 C5 C6 -178.8(6)
C4 C5 C6 C1 -1.7(9)
C2 C1 C6 C5 2.9(8)
N1 C1 C6 C5 176.6(5)
C13 N2 C7 C8 119.7(5)
Ru1 N2 C7 C8 -58.3(6)
C13 N2 C7 C12 -63.5(6)
Ru1 N2 C7 C12 118.5(4)
C12 C7 C8 C9 2.4(8)
N2 C7 C8 C9 179.2(5)
C7 C8 C9 C10 -1.2(11)
C8 C9 C10 C11 0.0(12)
C8 C9 C10 C70 179.9(7)
C9 C10 C11 C12 0.0(12)
C70 C10 C11 C12 -180.0(7)
C8 C7 C12 C11 -2.5(8)
N2 C7 C12 C11 -179.2(5)
C10 C11 C12 C7 1.3(10)
C7 N2 C13 C24 -178.4(4)
Ru1 N2 C13 C24 -0.2(5)
C7 N2 C13 C14 0.3(8)
Ru1 N2 C13 C14 178.5(4)
N2 C13 C14 C15 -0.1(9)
C24 C13 C14 C15 178.6(5)
N2 C13 C14 C23 -178.1(5)
C24 C13 C14 C23 0.7(5)
C23 C14 C15 C16 0.5(7)
C13 C14 C15 C16 -177.3(5)
C14 C15 C16 C17 0.0(8)
C15 C16 C17 C18 0.3(8)
C16 C17 C18 C19 176.8(5)
C16 C17 C18 C23 -1.1(7)
C17 C18 C19 C20 -177.7(5)
C23 C18 C19 C20 0.2(7)
C18 C19 C20 C21 -1.3(8)
C19 C20 C21 C22 1.6(8)
C20 C21 C22 C23 -0.9(7)
C20 C21 C22 C24 175.5(5)
C17 C18 C23 C14 1.7(7)
C19 C18 C23 C14 -176.5(4)
C17 C18 C23 C22 178.6(4)
C19 C18 C23 C22 0.4(7)
C15 C14 C23 C18 -1.4(7)
C13 C14 C23 C18 177.0(4)
C15 C14 C23 C22 -178.7(4)
C13 C14 C23 C22 -0.3(5)
C21 C22 C23 C18 -0.1(7)
C24 C22 C23 C18 -177.4(4)
C21 C22 C23 C14 177.1(4)
C24 C22 C23 C14 -0.2(5)
C1 N1 C24 C13 -175.1(3)
Ru1 N1 C24 C13 1.4(5)
C1 N1 C24 C22 6.2(7)
Ru1 N1 C24 C22 -177.3(4)
N2 C13 C24 N1 -0.8(6)
C14 C13 C24 N1 -179.9(4)
N2 C13 C24 C22 178.3(4)
C14 C13 C24 C22 -0.8(5)
C21 C22 C24 N1 2.7(9)
C23 C22 C24 N1 179.4(5)
C21 C22 C24 C13 -176.1(5)
C23 C22 C24 C13 0.6(5)
Ru1 O1 C26 C27 5.7(7)
Ru1 O1 C26 C25 -172.6(4)
O1 C26 C27 C28 0.0(9)
C25 C26 C27 C28 178.2(5)
Ru1 O2 C28 C27 -6.8(7)
Ru1 O2 C28 C29 173.5(4)
C26 C27 C28 O2 0.7(9)
C26 C27 C28 C29 -179.6(5)
Ru1 O3 C31 C32 -3.5(6)
Ru1 O3 C31 C30 175.2(3)
O3 C31 C32 C33 9.6(8)
C30 C31 C32 C33 -169.1(5)
Ru1 O4 C33 C32 -12.2(6)
Ru1 O4 C33 C34 169.1(3)
C31 C32 C33 O4 -0.5(8)
C31 C32 C33 C34 178.2(5)
C58 N3 C35 C40 90.9(8)
Ru2 N3 C35 C40 -79.2(8)
C58 N3 C35 C36 -90.9(8)
Ru2 N3 C35 C36 99.0(8)
C40 C35 C36 C37 -1.6(15)
N3 C35 C36 C37 -179.8(9)
C35 C36 C37 C38 2(2)
C36 C37 C38 C39 -3(2)
C36 C37 C38 C71 179.3(12)
C37 C38 C39 C40 4(2)
C71 C38 C39 C40 -178.5(12)
C36 C35 C40 C39 2.4(14)
N3 C35 C40 C39 -179.4(8)
C38 C39 C40 C35 -3.8(19)
C47 N4 C41 C42 125.0(5)
Ru2 N4 C41 C42 -64.9(5)
C47 N4 C41 C46 -61.3(6)
Ru2 N4 C41 C46 108.8(4)
C46 C41 C42 C43 2.4(7)
N4 C41 C42 C43 176.2(4)
C41 C42 C43 C44 -1.6(7)
C42 C43 C44 C45 0.2(8)
C42 C43 C44 C72 -179.8(5)
C43 C44 C45 C46 0.3(8)
C72 C44 C45 C46 -179.7(5)
C44 C45 C46 C41 0.6(8)
C42 C41 C46 C45 -1.9(7)
N4 C41 C46 C45 -175.8(4)
C41 N4 C47 C58 171.8(4)
Ru2 N4 C47 C58 0.7(5)
C41 N4 C47 C48 -7.0(8)
Ru2 N4 C47 C48 -178.1(5)
N4 C47 C48 C49 -2.4(10)
C58 C47 C48 C49 178.8(6)
N4 C47 C48 C57 177.9(5)
C58 C47 C48 C57 -1.0(5)
C57 C48 C49 C50 -0.3(7)
C47 C48 C49 C50 179.9(5)
C48 C49 C50 C51 -0.4(9)
C49 C50 C51 C52 0.4(9)
C50 C51 C52 C57 0.2(8)
C50 C51 C52 C53 -178.8(6)
C57 C52 C53 C54 -0.3(9)
C51 C52 C53 C54 178.7(6)
C52 C53 C54 C55 1.0(10)
C53 C54 C55 C56 -0.4(10)
C54 C55 C56 C57 -0.8(8)
C54 C55 C56 C58 -178.9(6)
C53 C52 C57 C56 -0.9(8)
C51 C52 C57 C56 179.9(5)
C53 C52 C57 C48 178.2(5)
C51 C52 C57 C48 -0.9(8)
C55 C56 C57 C52 1.5(8)
C58 C56 C57 C52 -179.9(5)
C55 C56 C57 C48 -177.7(5)
C58 C56 C57 C48 1.0(6)
C49 C48 C57 C52 1.0(8)
C47 C48 C57 C52 -179.2(5)
C49 C48 C57 C56 -179.8(5)
C47 C48 C57 C56 0.0(6)
C35 N3 C58 C47 -174.8(5)
Ru2 N3 C58 C47 -3.7(6)
C35 N3 C58 C56 4.6(9)
Ru2 N3 C58 C56 175.7(5)
N4 C47 C58 N3 2.0(6)
C48 C47 C58 N3 -178.8(4)
N4 C47 C58 C56 -177.5(4)
C48 C47 C58 C56 1.6(5)
C55 C56 C58 N3 -2.7(11)
C57 C56 C58 N3 179.0(6)
C55 C56 C58 C47 176.7(6)
C57 C56 C58 C47 -1.6(5)
Ru2 O5 C60 C61 9.3(8)
Ru2 O5 C60 C59 -169.9(4)
O5 C60 C61 C62 -1.1(11)
C59 C60 C61 C62 178.1(7)
Ru2 O6 C62 C61 -5.8(8)
Ru2 O6 C62 C63 172.6(4)
C60 C61 C62 O6 -1.0(11)
C60 C61 C62 C63 -179.2(7)
Ru2 O7 C65 C66 1.8(8)
Ru2 O7 C65 C64 -179.1(4)
O7 C65 C66 C67 4.7(11)
C64 C65 C66 C67 -174.3(7)
Ru2 O8 C67 C66 -8.9(9)
Ru2 O8 C67 C68 170.5(5)
C65 C66 C67 O8 -0.5(12)
C65 C66 C67 C68 -179.9(7)
